data_4127045
loop_
_publ_author_name
'Xu, Xiaofan'
'Wang, Wei'
'Liu, Dongliang'
'Hu, Dandan'
'Wu, Tao'
'Bu, Xianhui'
'Feng, Pingyun'

_publ_section_title
;
 Pushing up the Size Limit of Metal Chalcogenide Supertetrahedral
 Nanocluster
;
_journal_name_full 'Journal of the American Chemical Society'
_journal_paper_doi 10.1021/jacs.7b12092
_journal_year 2018
_chemical_formula_moiety 'In26 O S41 Zn2 solvent'
_chemical_formula_sum 'In26 O S41 Zn2 en lv so t'
_chemical_formula_weight 4446.57
_space_group_crystal_system monoclinic
_space_group_IT_number 15
_space_group_name_Hall '-C 2yc'
_space_group_name_H-M_alt 'C 1 2/c 1'
_symmetry_space_group_name_Hall '-C 2yc'
_symmetry_space_group_name_H-M 'C 1 2/c 1'
_audit_creation_method SHELXL-2014/7
_cell_angle_alpha 90
_cell_angle_beta 119.826(3)
_cell_angle_gamma 90
_cell_formula_units_Z 8
_cell_length_a 32.738(4)
_cell_length_b 32.736(4)
_cell_length_c 27.371(3)
_cell_measurement_reflns_used 17281
_cell_measurement_temperature 296(2)
_cell_measurement_theta_max 46.523
_cell_measurement_theta_min 4.615
_cell_volume 25448(5)
_computing_structure_refinement 'SHELXL-2014/7 (Sheldrick, 2014)'
_diffrn_ambient_temperature 296(2)
_diffrn_measured_fraction_theta_full 0.996
_diffrn_measured_fraction_theta_max 0.357
_diffrn_measurement_device_type 'Bruker Photon II CPAD diffractometer'
_diffrn_measurement_method 'OMEGA-PHI SCAN'
_diffrn_radiation_type MoK\a
_diffrn_radiation_wavelength 0.71073
_diffrn_reflns_av_R_equivalents 0.1120
_diffrn_reflns_av_unetI/netI 0.0631
_diffrn_reflns_Laue_measured_fraction_full 0.996
_diffrn_reflns_Laue_measured_fraction_max 0.357
_diffrn_reflns_limit_h_max 36
_diffrn_reflns_limit_h_min -36
_diffrn_reflns_limit_k_max 36
_diffrn_reflns_limit_k_min -36
_diffrn_reflns_limit_l_max 30
_diffrn_reflns_limit_l_min -30
_diffrn_reflns_number 183882
_diffrn_reflns_point_group_measured_fraction_full 0.996
_diffrn_reflns_point_group_measured_fraction_max 0.357
_diffrn_reflns_theta_full 23.372
_diffrn_reflns_theta_max 23.372
_diffrn_reflns_theta_min 2.119
_diffrn_source 'fine-focus sealed tube'
_exptl_absorpt_coefficient_mu 5.657
_exptl_absorpt_correction_T_max 0.7449
_exptl_absorpt_correction_T_min 0.6087
_exptl_absorpt_correction_type multi-scan
_exptl_crystal_colour 'PALE YELLOW'
_exptl_crystal_density_diffrn 2.321
_exptl_crystal_density_method 'not measured'
_exptl_crystal_description BLOCK
_exptl_crystal_F_000 15984.0
_refine_diff_density_max 3.829
_refine_diff_density_min -3.399
_refine_diff_density_rms 0.383
_refine_ls_extinction_method none
_refine_ls_goodness_of_fit_ref 1.070
_refine_ls_hydrogen_treatment undef
_refine_ls_matrix_type full
_refine_ls_number_parameters 643
_refine_ls_number_reflns 18425
_refine_ls_number_restraints 1278
_refine_ls_restrained_S_all 1.056
_refine_ls_R_factor_all 0.1716
_refine_ls_R_factor_gt 0.1039
_refine_ls_shift/su_max 0.001
_refine_ls_shift/su_mean 0.000
_refine_ls_structure_factor_coef Fsqd
_refine_ls_weighting_details 'w=1/[\s^2^(Fo^2^)+(0.2464P)^2^+287.3017P] where P=(Fo^2^+2Fc^2^)/3'
_refine_ls_weighting_scheme calc
_refine_ls_wR_factor_gt 0.3667
_refine_ls_wR_factor_ref 0.4151
_reflns_Friedel_coverage 0.000
_reflns_number_gt 9308
_reflns_number_total 18555
_reflns_threshold_expression 'I > 2\s(I)'
_cod_data_source_file ja7b12092_si_002.cif
_cod_data_source_block OCF-100_sqd
_cod_depositor_comments
;
The following automatic conversions were performed:

'_exptl_absorpt_correction_type' value 'MULTI-SCAN' changed to
'multi-scan' according to
/home/data/users/saulius/crontab/automatic-downloads/rss-feeds/ACS/lib/dictionaries/cif_core.dic
dictionary named 'cif_core.dic' version 2.4.2 from 2011-04-26.

Automatic conversion script
Id: cif_fix_values 4973 2017-02-22 13:04:09Z antanas 
;
_cod_original_cell_volume 25448(6)
_cod_original_formula_sum 'In26 O S41 Zn2 solvent'
_cod_database_code 4127045
_shelx_shelxl_version_number 2014/7
_shelx_space_group_comment
;
The symmetry employed for this shelxl refinement is uniquely defined
by the following loop, which should always be used as a source of
symmetry information in preference to the above space-group names.
They are only intended as comments.
;
_platon_squeeze_void_probe_radius 1.20

loop_
_space_group_symop_operation_xyz
'x, y, z'
'-x, y, -z+1/2'
'x+1/2, y+1/2, z'
'-x+1/2, y+1/2, -z+1/2'
'-x, -y, -z'
'x, -y, z-1/2'
'-x+1/2, -y+1/2, -z'
'x+1/2, -y+1/2, z-1/2'

loop_
_atom_site_label
_atom_site_type_symbol
_atom_site_fract_x
_atom_site_fract_y
_atom_site_fract_z
_atom_site_U_iso_or_equiv
_atom_site_adp_type
_atom_site_occupancy
_atom_site_site_symmetry_order
_atom_site_calc_flag
_atom_site_refinement_flags_posn
_atom_site_refinement_flags_adp
_atom_site_refinement_flags_occupancy
_atom_site_disorder_assembly
_atom_site_disorder_group
In1 In 0.82833(6) 0.43781(6) 1.03800(8) 0.0311(5) Uani 1 1 d . U . . .
O1 O 0.8701(7) 0.4405(6) 0.9334(8) 0.046(4) Uani 1 1 d . U . . .
Zn1 Zn 0.43423(7) 0.60432(7) 0.69209(9) 0.0076(5) Uani 1 1 d . U . . .
In2 In 0.69560(5) 0.43688(5) 0.92147(6) 0.0159(4) Uani 1 1 d . U . . .
Zn2 Zn 0.48271(7) 0.68735(7) 0.80803(9) 0.0084(5) Uani 1 1 d . U . . .
In3 In 0.78072(5) 0.52228(5) 0.92156(6) 0.0220(4) Uani 1 1 d . U . . .
In4 In 0.74544(5) 0.52127(5) 1.03965(6) 0.0187(4) Uani 1 1 d . U . . .
In5 In 0.66168(5) 0.60440(5) 1.03831(6) 0.0180(4) Uani 1 1 d . U . . .
In8 In 0.56503(5) 0.43678(5) 0.80692(6) 0.0171(4) Uani 1 1 d . U . . .
In10 In 0.73306(5) 0.60472(5) 0.80681(7) 0.0207(4) Uani 1 1 d . U . . .
In20 In 0.36227(6) 0.76982(5) 0.92229(7) 0.0250(4) Uani 1 1 d . U . . .
In21 In 0.31444(6) 0.68722(5) 0.80731(7) 0.0254(4) Uani 1 1 d . U . . .
In23 In 0.91194(6) 0.35416(5) 1.03842(7) 0.0249(4) Uani 1 1 d . U . . .
In24 In 0.99625(6) 0.27049(5) 1.03991(7) 0.0249(4) Uani 1 1 d . U . . .
In25 In 0.94828(7) 0.35589(6) 0.92272(8) 0.0415(5) Uani 1 1 d . U . . .
In26 In 0.98220(7) 0.35567(6) 0.80704(8) 0.0369(5) Uani 1 1 d . U . . .
In28 In 1.07889(5) 0.18724(5) 1.03897(7) 0.0202(4) Uani 1 1 d . U . . .
In14 In 0.51794(7) 0.52087(7) 0.69196(8) 0.0422(5) Uani 0.125 1 d . U P A 1
In12 In 0.61385(7) 0.68805(6) 0.92082(9) 0.0432(5) Uani 0.125 1 d . U P B 1
In9 In 0.64712(8) 0.52223(7) 0.80572(10) 0.0534(6) Uani 0.125 1 d . U P A 1
In27 In 1.03064(7) 0.26991(7) 0.92104(9) 0.0462(6) Uani 0.125 1 d . U P C 1
In7 In 0.69551(8) 0.60539(8) 0.92096(10) 0.0586(7) Uani 0.125 1 d . U P B 1
In6 In 0.61169(8) 0.52256(8) 0.92107(10) 0.0576(7) Uani 0.125 1 d . U P D 1
In13 In 0.64949(7) 0.68821(7) 0.80861(9) 0.0466(6) Uani 0.125 1 d . U P B 1
In22 In 0.39929(8) 0.77053(8) 0.80599(10) 0.0581(7) Uani 0.125 1 d . U P E 1
In18 In 0.565(2) 0.775(2) 0.813(4) 0.030(7) Uani 0.125 1 d . U P B 1
In11 In 0.52957(7) 0.60334(6) 0.92154(8) 0.0423(5) Uani 0.125 1 d . U P B 1
In16 In 0.44723(8) 0.68646(7) 0.92125(10) 0.0521(6) Uani 0.125 1 d . U P E 1
In15 In 0.60090(6) 0.60365(6) 0.69179(8) 0.0343(5) Uani 0.125 1 d . U P A 1
Zn14 In 0.51794(7) 0.52087(7) 0.69196(8) 0.0422(5) Uani 0.875 1 d . U P A 2
Zn12 In 0.61385(7) 0.68805(6) 0.92082(9) 0.0432(5) Uani 0.875 1 d . U P B 2
Zn9 In 0.64712(8) 0.52223(7) 0.80572(10) 0.0534(6) Uani 0.875 1 d . U P A 2
Zn27 In 1.03064(7) 0.26991(7) 0.92104(9) 0.0462(6) Uani 0.875 1 d . U P C 2
Zn7 In 0.69551(8) 0.60539(8) 0.92096(10) 0.0586(7) Uani 0.875 1 d . U P B 2
Zn6 In 0.61169(8) 0.52256(8) 0.92107(10) 0.0576(7) Uani 0.875 1 d . U P D 2
Zn13 In 0.64949(7) 0.68821(7) 0.80861(9) 0.0466(6) Uani 0.875 1 d . U P B 2
Zn22 In 0.39929(8) 0.77053(8) 0.80599(10) 0.0581(7) Uani 0.875 1 d . U P E 2
Zn18 In 0.5669(4) 0.7703(3) 0.8076(5) 0.0388(16) Uani 0.875 1 d . U P B 2
Zn11 In 0.52957(7) 0.60334(6) 0.92154(8) 0.0423(5) Uani 0.875 1 d . U P B 2
Zn16 In 0.44723(8) 0.68646(7) 0.92125(10) 0.0521(6) Uani 0.875 1 d . U P E 2
Zn15 In 0.60090(6) 0.60365(6) 0.69179(8) 0.0343(5) Uani 0.875 1 d . U P A 2
S16 S 0.5000 0.5625(3) 0.7500 0.0221(18) Uani 1 2 d S TU P . .
S11 S 0.5000 0.7270(2) 0.7500 0.0233(18) Uani 1 2 d S TU P . .
S6 S 0.3826(2) 0.64264(19) 0.8695(3) 0.0283(14) Uani 1 1 d . U . . .
S9 S 0.50944(17) 0.64434(16) 0.9780(2) 0.0143(11) Uani 1 1 d . U . . .
S13 S 0.46313(18) 0.56017(17) 0.8654(2) 0.0188(13) Uani 1 1 d . U . . .
S22 S 0.59251(16) 0.55997(15) 0.9767(2) 0.0102(11) Uani 1 1 d . U . . .
S14 S 0.54783(17) 0.64686(17) 0.8634(2) 0.0154(12) Uani 1 1 d . U . . .
S10 S 0.41704(18) 0.64565(17) 0.7478(2) 0.0180(12) Uani 1 1 d . U . . .
S15 S 0.6345(2) 0.73022(19) 0.8668(3) 0.0267(14) Uani 1 1 d . U . . .
S12 S 0.37022(19) 0.56333(18) 0.6369(2) 0.0191(13) Uani 1 1 d . U . . .
S23 S 0.6830(2) 0.6499(2) 0.9819(3) 0.0351(15) Uani 1 1 d . U . . .
S33 S 0.8974(2) 0.3956(2) 1.1029(3) 0.0434(18) Uani 1 1 d . U . . .
S18 S 0.58435(19) 0.47893(19) 0.7470(3) 0.0253(13) Uani 1 1 d . U . . .
S20 S 0.54698(18) 0.48056(18) 0.8681(2) 0.0210(13) Uani 1 1 d . U . . .
S19 S 0.66552(18) 0.56031(18) 0.7476(2) 0.0220(13) Uani 1 1 d . U . . .
S21 S 0.7159(2) 0.64715(19) 0.8683(3) 0.0276(14) Uani 1 1 d . U . . .
S32 S 0.8462(2) 0.4784(2) 0.9764(2) 0.0256(13) Uani 1 1 d . U . . .
S2 S 0.3774(2) 0.8121(2) 0.8574(3) 0.0339(15) Uani 1 1 d . U . . .
S28 S 0.76227(16) 0.56722(16) 0.9792(2) 0.0119(11) Uani 1 1 d . U . . .
S8 S 0.4292(2) 0.7235(2) 0.9811(3) 0.0354(16) Uani 1 1 d . U . . .
S30 S 0.8124(3) 0.4791(2) 1.1021(3) 0.0427(17) Uani 1 1 d . U . . .
S25 S 0.71244(19) 0.47929(17) 0.8587(2) 0.0186(12) Uani 1 1 d . U . . .
S24 S 0.62983(18) 0.39177(17) 0.8641(2) 0.0201(13) Uani 1 1 d . U . . .
S27 S 0.6756(2) 0.47741(18) 0.9823(2) 0.0242(13) Uani 1 1 d . U . . .
S29 S 0.7294(2) 0.5632(2) 1.1023(3) 0.0323(15) Uani 1 1 d . U . . .
S31 S 0.7618(3) 0.3929(3) 0.9809(3) 0.052(2) Uani 1 1 d . U . . .
S26 S 0.8035(2) 0.5647(2) 0.8652(3) 0.0316(15) Uani 1 1 d . U . . .
S17 S 0.5000 0.3921(2) 0.7500 0.0230(19) Uani 1 2 d S TU P . .
S3 S 0.2447(2) 0.6467(2) 0.7491(3) 0.0329(15) Uani 1 1 d . U . . .
S4 S 0.33167(19) 0.73230(17) 0.7469(2) 0.0193(12) Uani 1 1 d . U . . .
S1 S 0.2941(2) 0.7290(2) 0.8646(3) 0.0434(18) Uani 1 1 d . U . . .
S7 S 0.46576(19) 0.72813(19) 0.8660(2) 0.0217(13) Uani 1 1 d . U . . .
S43 S 1.1459(2) 0.14613(19) 1.0993(3) 0.0270(14) Uani 1 1 d . U . . .
S42 S 1.1013(2) 0.2292(2) 0.9812(3) 0.0379(16) Uani 1 1 d . U . . .
S40 S 1.04975(19) 0.31487(18) 0.8656(2) 0.0212(13) Uani 1 1 d . U . . .
S41 S 1.0636(2) 0.22780(19) 1.1013(2) 0.0282(14) Uani 1 1 d . U . . .
S39 S 1.0166(2) 0.31303(19) 0.9790(3) 0.0295(14) Uani 1 1 d . U . . .
S38 S 0.9801(2) 0.3122(2) 1.1004(3) 0.0342(16) Uani 1 1 d . U . . .
S36 S 0.9644(3) 0.4010(2) 0.8654(3) 0.0471(19) Uani 1 1 d . U . . .
S35 S 0.9301(2) 0.3999(2) 0.9795(3) 0.0352(15) Uani 1 1 d . U . . .
S37 S 1.0000 0.4004(3) 0.7500 0.045(3) Uani 1 2 d S TU P . .
S5 S 0.4124(2) 0.8140(2) 0.7455(3) 0.0348(16) Uani 1 1 d . U . . .
S34 S 0.8422(2) 0.3105(2) 0.9796(3) 0.0404(17) Uani 1 1 d . U . . .

loop_
_atom_site_aniso_label
_atom_site_aniso_U_11
_atom_site_aniso_U_22
_atom_site_aniso_U_33
_atom_site_aniso_U_23
_atom_site_aniso_U_13
_atom_site_aniso_U_12
In1 0.0274(10) 0.0304(11) 0.0327(10) 0.0025(8) 0.0129(8) 0.0125(8)
O1 0.056(9) 0.047(8) 0.040(8) 0.007(6) 0.028(7) 0.008(7)
Zn1 0.0070(11) 0.0080(12) 0.0056(12) -0.0027(10) 0.0015(10) -0.0036(9)
In2 0.0166(8) 0.0144(8) 0.0170(8) 0.0041(7) 0.0086(7) 0.0084(6)
Zn2 0.0115(12) 0.0099(13) 0.0047(12) -0.0001(9) 0.0047(10) 0.0001(9)
In3 0.0217(9) 0.0235(9) 0.0184(9) 0.0005(7) 0.0082(7) 0.0066(7)
In4 0.0159(8) 0.0195(9) 0.0183(8) 0.0023(7) 0.0068(7) 0.0080(7)
In5 0.0200(8) 0.0185(9) 0.0164(8) 0.0009(7) 0.0098(7) 0.0021(7)
In8 0.0186(8) 0.0134(8) 0.0184(8) 0.0027(7) 0.0085(7) 0.0034(6)
In10 0.0203(9) 0.0235(9) 0.0217(9) -0.0018(7) 0.0129(7) -0.0006(7)
In20 0.0269(9) 0.0238(10) 0.0293(10) -0.0044(8) 0.0178(8) 0.0020(7)
In21 0.0236(9) 0.0276(10) 0.0272(10) -0.0023(8) 0.0142(8) 0.0003(7)
In23 0.0277(9) 0.0269(10) 0.0220(9) -0.0027(8) 0.0137(8) 0.0120(7)
In24 0.0244(9) 0.0263(10) 0.0242(9) -0.0013(7) 0.0122(8) 0.0080(7)
In25 0.0458(12) 0.0389(12) 0.0441(12) -0.0020(10) 0.0255(10) 0.0074(9)
In26 0.0443(12) 0.0316(11) 0.0366(11) 0.0018(9) 0.0214(10) 0.0008(9)
In28 0.0204(9) 0.0209(9) 0.0205(9) -0.0030(7) 0.0110(7) 0.0027(7)
In14 0.0435(12) 0.0414(12) 0.0449(12) -0.0042(10) 0.0244(10) 0.0034(9)
In12 0.0396(12) 0.0417(12) 0.0478(13) -0.0009(10) 0.0214(10) 0.0012(9)
In9 0.0530(13) 0.0559(15) 0.0501(14) 0.0010(11) 0.0247(11) -0.0005(11)
In27 0.0466(13) 0.0477(13) 0.0453(13) -0.0007(10) 0.0235(11) 0.0043(10)
In7 0.0610(15) 0.0575(15) 0.0600(15) 0.0089(12) 0.0322(13) 0.0084(12)
In6 0.0521(14) 0.0573(15) 0.0629(15) -0.0086(12) 0.0282(12) 0.0009(11)
In13 0.0454(13) 0.0458(13) 0.0461(13) -0.0037(10) 0.0209(11) -0.0025(10)
In22 0.0604(15) 0.0589(15) 0.0548(14) -0.0030(12) 0.0284(12) 0.0043(12)
In18 0.026(9) 0.025(9) 0.030(13) -0.004(7) 0.007(8) -0.004(6)
In11 0.0443(12) 0.0422(12) 0.0397(12) 0.0027(10) 0.0203(10) 0.0064(9)
In16 0.0502(13) 0.0523(14) 0.0541(14) -0.0003(11) 0.0261(11) 0.0063(11)
In15 0.0345(11) 0.0379(12) 0.0317(11) 0.0018(9) 0.0173(9) 0.0012(9)
Zn14 0.0435(12) 0.0414(12) 0.0449(12) -0.0042(10) 0.0244(10) 0.0034(9)
Zn12 0.0396(12) 0.0417(12) 0.0478(13) -0.0009(10) 0.0214(10) 0.0012(9)
Zn9 0.0530(13) 0.0559(15) 0.0501(14) 0.0010(11) 0.0247(11) -0.0005(11)
Zn27 0.0466(13) 0.0477(13) 0.0453(13) -0.0007(10) 0.0235(11) 0.0043(10)
Zn7 0.0610(15) 0.0575(15) 0.0600(15) 0.0089(12) 0.0322(13) 0.0084(12)
Zn6 0.0521(14) 0.0573(15) 0.0629(15) -0.0086(12) 0.0282(12) 0.0009(11)
Zn13 0.0454(13) 0.0458(13) 0.0461(13) -0.0037(10) 0.0209(11) -0.0025(10)
Zn22 0.0604(15) 0.0589(15) 0.0548(14) -0.0030(12) 0.0284(12) 0.0043(12)
Zn18 0.0416(19) 0.037(3) 0.038(3) -0.001(2) 0.0200(17) 0.0051(19)
Zn11 0.0443(12) 0.0422(12) 0.0397(12) 0.0027(10) 0.0203(10) 0.0064(9)
Zn16 0.0502(13) 0.0523(14) 0.0541(14) -0.0003(11) 0.0261(11) 0.0063(11)
Zn15 0.0345(11) 0.0379(12) 0.0317(11) 0.0018(9) 0.0173(9) 0.0012(9)
S16 0.022(4) 0.020(4) 0.026(4) 0.000 0.014(3) 0.000
S11 0.035(4) 0.013(4) 0.025(4) 0.000 0.017(3) 0.000
S6 0.035(3) 0.024(3) 0.027(3) -0.003(2) 0.016(2) 0.000(2)
S9 0.012(2) 0.016(3) 0.016(2) -0.011(2) 0.007(2) -0.0048(19)
S13 0.012(2) 0.011(3) 0.034(3) -0.003(2) 0.013(2) 0.006(2)
S22 0.007(2) 0.008(2) 0.011(2) -0.0027(19) 0.0009(19) 0.0026(18)
S14 0.011(2) 0.019(3) 0.015(2) 0.000(2) 0.006(2) 0.0037(19)
S10 0.018(3) 0.017(3) 0.021(3) -0.003(2) 0.011(2) -0.003(2)
S15 0.024(3) 0.023(3) 0.033(3) 0.000(2) 0.014(2) -0.003(2)
S12 0.018(3) 0.022(3) 0.019(3) -0.004(2) 0.010(2) -0.005(2)
S23 0.033(3) 0.036(3) 0.031(3) -0.012(2) 0.012(3) -0.003(2)
S33 0.046(4) 0.042(4) 0.028(3) -0.007(3) 0.009(3) 0.019(3)
S18 0.020(3) 0.019(3) 0.036(3) -0.002(2) 0.013(2) -0.002(2)
S20 0.019(3) 0.017(3) 0.025(3) 0.001(2) 0.010(2) 0.005(2)
S19 0.013(3) 0.027(3) 0.031(3) 0.007(2) 0.016(2) 0.003(2)
S21 0.030(3) 0.025(3) 0.025(3) 0.004(2) 0.012(2) -0.002(2)
S32 0.025(3) 0.035(3) 0.017(3) 0.010(2) 0.011(2) 0.014(2)
S2 0.037(3) 0.030(3) 0.035(3) -0.002(3) 0.018(3) 0.001(3)
S28 0.007(2) 0.012(2) 0.015(2) 0.004(2) 0.004(2) 0.0025(19)
S8 0.036(3) 0.039(3) 0.032(3) -0.004(3) 0.017(3) 0.005(3)
S30 0.052(4) 0.047(4) 0.030(3) 0.004(3) 0.022(3) 0.021(3)
S25 0.025(3) 0.013(3) 0.019(3) 0.000(2) 0.012(2) 0.004(2)
S24 0.011(2) 0.017(3) 0.026(3) 0.001(2) 0.005(2) 0.001(2)
S27 0.034(3) 0.023(3) 0.019(3) 0.000(2) 0.016(2) 0.001(2)
S29 0.038(3) 0.040(3) 0.023(3) 0.005(3) 0.018(3) 0.012(3)
S31 0.045(4) 0.058(4) 0.032(3) 0.003(3) 0.003(3) 0.009(3)
S26 0.022(3) 0.041(4) 0.034(3) 0.002(3) 0.015(3) -0.001(2)
S17 0.023(4) 0.005(3) 0.036(4) 0.000 0.011(3) 0.000
S3 0.027(3) 0.034(3) 0.041(3) -0.017(3) 0.020(3) -0.007(3)
S4 0.024(3) 0.014(3) 0.020(3) -0.002(2) 0.012(2) 0.009(2)
S1 0.042(4) 0.046(4) 0.047(4) -0.009(3) 0.026(3) -0.001(3)
S7 0.018(3) 0.028(3) 0.018(3) -0.002(2) 0.007(2) 0.002(2)
S43 0.022(3) 0.027(3) 0.028(3) -0.006(3) 0.009(2) 0.011(2)
S42 0.036(3) 0.040(4) 0.039(3) 0.002(3) 0.019(3) 0.017(3)
S40 0.025(3) 0.019(3) 0.029(3) -0.005(2) 0.021(3) -0.003(2)
S41 0.030(3) 0.030(3) 0.026(3) 0.002(2) 0.015(3) 0.014(3)
S39 0.034(3) 0.024(3) 0.034(3) -0.010(2) 0.019(3) 0.003(2)
S38 0.036(3) 0.034(3) 0.026(3) 0.001(3) 0.010(3) 0.019(3)
S36 0.062(4) 0.044(4) 0.044(4) 0.000(3) 0.033(3) 0.016(3)
S35 0.050(4) 0.035(3) 0.025(3) -0.004(3) 0.022(3) 0.009(3)
S37 0.055(5) 0.038(5) 0.056(5) 0.000 0.037(4) 0.000
S5 0.034(3) 0.039(4) 0.031(3) 0.001(3) 0.016(3) 0.007(3)
S34 0.032(3) 0.047(4) 0.036(3) -0.010(3) 0.013(3) 0.013(3)

loop_
_atom_type_symbol
_atom_type_description
_atom_type_scat_dispersion_real
_atom_type_scat_dispersion_imag
_atom_type_scat_source
C C 0.0033 0.0016 'International Tables Vol C Tables 4.2.6.8 and 6.1.1.4'
In In -0.7276 1.3100 'International Tables Vol C Tables 4.2.6.8 and 6.1.1.4'
N N 0.0061 0.0033 'International Tables Vol C Tables 4.2.6.8 and 6.1.1.4'
O O 0.0106 0.0060 'International Tables Vol C Tables 4.2.6.8 and 6.1.1.4'
S S 0.1246 0.1234 'International Tables Vol C Tables 4.2.6.8 and 6.1.1.4'
Se Se -0.0929 2.2259 'International Tables Vol C Tables 4.2.6.8 and 6.1.1.4'
Cr Cr 0.3209 0.6236 'International Tables Vol C Tables 4.2.6.8 and 6.1.1.4'
Zn Zn 0.2839 1.4301 'International Tables Vol C Tables 4.2.6.8 and 6.1.1.4'

loop_
_geom_angle_atom_site_label_1
_geom_angle_atom_site_label_2
_geom_angle_atom_site_label_3
_geom_angle
_geom_angle_site_symmetry_1
_geom_angle_site_symmetry_3
S32 In1 S31 109.3(2) . .
S32 In1 S30 113.7(2) . .
S31 In1 S30 110.4(3) . .
S32 In1 S33 110.5(2) . .
S31 In1 S33 109.1(3) . .
S30 In1 S33 103.6(2) . .
S32 O1 S35 120.8(8) . .
S10 Zn1 S12 109.4(2) . .
S10 Zn1 S14 107.6(2) . 2_656
S12 Zn1 S14 111.1(2) . 2_656
S10 Zn1 S16 109.62(18) . .
S12 Zn1 S16 109.2(2) . .
S14 Zn1 S16 109.86(17) 2_656 .
S31 In2 S24 106.3(2) . .
S31 In2 S27 108.4(2) . .
S24 In2 S27 108.4(2) . .
S31 In2 S25 111.4(2) . .
S24 In2 S25 108.92(19) . .
S27 In2 S25 113.2(2) . .
S14 Zn2 S11 107.95(17) . .
S14 Zn2 S7 109.4(2) . .
S11 Zn2 S7 111.4(2) . .
S14 Zn2 S10 110.1(2) . .
S11 Zn2 S10 106.78(17) . .
S7 Zn2 S10 111.1(2) . .
S32 In3 S28 112.92(19) . .
S32 In3 S26 106.1(2) . .
S28 In3 S26 108.4(2) . .
S32 In3 S25 108.2(2) . .
S28 In3 S25 111.33(18) . .
S26 In3 S25 109.7(2) . .
S30 In4 S29 105.0(2) . .
S30 In4 S27 109.9(2) . .
S29 In4 S27 108.5(2) . .
S30 In4 S28 112.9(2) . .
S29 In4 S28 108.8(2) . .
S27 In4 S28 111.50(18) . .
S43 In5 S29 104.3(2) 3_455 .
S43 In5 S23 108.4(2) 3_455 .
S29 In5 S23 110.0(2) . .
S43 In5 S22 111.29(19) 3_455 .
S29 In5 S22 110.9(2) . .
S23 In5 S22 111.63(19) . .
S17 In8 S24 105.0(2) . .
S17 In8 S18 110.33(16) . .
S24 In8 S18 109.97(19) . .
S17 In8 S20 110.84(15) . .
S24 In8 S20 109.97(19) . .
S18 In8 S20 110.6(2) . .
S3 In10 S26 103.6(2) 2_656 .
S3 In10 S21 110.9(2) 2_656 .
S26 In10 S21 108.7(2) . .
S3 In10 S19 111.9(2) 2_656 .
S26 In10 S19 111.2(2) . .
S21 In10 S19 110.4(2) . .
S34 In20 S1 105.9(2) 3_455 .
S34 In20 S8 110.9(2) 3_455 .
S1 In20 S8 108.6(2) . .
S34 In20 S2 112.1(2) 3_455 .
S1 In20 S2 106.9(2) . .
S8 In20 S2 112.1(2) . .
S1 In21 S3 105.2(2) . .
S1 In21 S4 108.9(2) . .
S3 In21 S4 109.8(2) . .
S1 In21 S6 109.3(2) . .
S3 In21 S6 111.0(2) . .
S4 In21 S6 112.3(2) . .
S38 In23 S33 104.4(2) . .
S38 In23 S35 111.0(2) . .
S33 In23 S35 109.2(2) . .
S38 In23 S34 110.7(2) . .
S33 In23 S34 109.9(2) . .
S35 In23 S34 111.4(2) . .
S38 In24 S41 106.5(2) . .
S38 In24 S8 111.7(2) . 3_545
S41 In24 S8 107.1(2) . 3_545
S38 In24 S39 111.5(2) . .
S41 In24 S39 109.2(2) . .
S8 In24 S39 110.6(2) 3_545 .
S36 In25 S35 105.1(3) . .
S36 In25 S39 109.7(2) . .
S35 In25 S39 112.4(2) . .
S36 In25 S2 107.9(3) . 3_545
S35 In25 S2 111.1(2) . 3_545
S39 In25 S2 110.4(2) . 3_545
S40 In26 S37 109.37(17) . .
S40 In26 S36 110.0(2) . .
S37 In26 S36 105.4(3) . .
S40 In26 S5 112.5(2) . 3_545
S37 In26 S5 109.49(19) . 3_545
S36 In26 S5 109.8(3) . 3_545
S43 In28 S41 105.3(2) . .
S43 In28 S42 107.0(2) . .
S41 In28 S42 112.4(2) . .
S43 In28 S9 111.4(2) . 3_545
S41 In28 S9 110.2(2) . 3_545
S42 In28 S9 110.5(2) . 3_545
S13 In14 S20 106.9(2) 2_656 2_656
S13 In14 S18 106.2(2) 2_656 .
S20 In14 S18 110.2(2) 2_656 .
S13 In14 S16 111.7(2) 2_656 .
S20 In14 S16 110.60(17) 2_656 .
S18 In14 S16 111.14(18) . .
S42 In12 S15 108.4(3) 3_455 .
S42 In12 S14 112.1(2) 3_455 .
S15 In12 S14 111.8(2) . .
S42 In12 S23 104.2(2) 3_455 .
S15 In12 S23 106.2(2) . .
S14 In12 S23 113.7(2) . .
S19 In9 S12 112.5(2) . 2_656
S19 In9 S18 106.9(2) . .
S12 In9 S18 112.6(2) 2_656 .
S19 In9 S25 106.0(2) . .
S12 In9 S25 112.2(2) 2_656 .
S18 In9 S25 106.1(2) . .
S39 In27 S7 111.7(2) . 3_545
S39 In27 S40 105.0(2) . .
S7 In27 S40 112.9(2) 3_545 .
S39 In27 S42 108.1(2) . .
S7 In27 S42 111.4(2) 3_545 .
S40 In27 S42 107.5(2) . .
S21 In7 S28 106.3(2) . .
S21 In7 S12 111.9(2) . 2_656
S28 In7 S12 112.1(2) . 2_656
S21 In7 S23 106.1(3) . .
S28 In7 S23 106.1(2) . .
S12 In7 S23 113.8(2) 2_656 .
S22 In6 S20 105.5(2) . .
S22 In6 S12 113.0(2) . 2_656
S20 In6 S12 111.7(2) . 2_656
S22 In6 S27 107.3(2) . .
S20 In6 S27 106.0(2) . .
S12 In6 S27 112.9(2) 2_656 .
S15 In13 S21 107.1(2) . .
S15 In13 S4 106.7(2) . 2_656
S21 In13 S4 110.0(2) . 2_656
S15 In13 S10 110.5(2) . 2_656
S21 In13 S10 110.0(2) . 2_656
S4 In13 S10 112.5(2) 2_656 2_656
S2 In22 S4 105.2(2) . .
S2 In22 S5 106.8(2) . .
S4 In22 S5 105.9(2) . .
S2 In22 S7 111.8(2) . .
S4 In22 S7 112.6(2) . .
S5 In22 S7 113.9(2) . .
S40 In18 S5 112(3) 3_455 2_656
S40 In18 S15 114(4) 3_455 .
S5 In18 S15 103(3) 2_656 .
S40 In18 S11 115(3) 3_455 .
S5 In18 S11 108(3) 2_656 .
S15 In18 S11 104(3) . .
S22 In11 S9 111.39(19) . .
S22 In11 S13 106.45(19) . .
S9 In11 S13 107.02(19) . .
S22 In11 S14 110.84(19) . .
S9 In11 S14 109.5(2) . .
S13 In11 S14 111.5(2) . .
S9 In16 S7 111.1(2) . .
S9 In16 S8 106.5(2) . .
S7 In16 S8 112.9(2) . .
S9 In16 S6 105.6(2) . .
S7 In16 S6 114.3(2) . .
S8 In16 S6 105.8(2) . .
S13 In15 S19 106.2(2) 2_656 .
S13 In15 S6 107.1(2) 2_656 2_656
S19 In15 S6 109.5(2) . 2_656
S13 In15 S10 110.8(2) 2_656 2_656
S19 In15 S10 109.8(2) . 2_656
S6 In15 S10 113.1(2) 2_656 2_656
S13 Zn14 S20 106.9(2) 2_656 2_656
S13 Zn14 S18 106.2(2) 2_656 .
S20 Zn14 S18 110.2(2) 2_656 .
S13 Zn14 S16 111.7(2) 2_656 .
S20 Zn14 S16 110.60(17) 2_656 .
S18 Zn14 S16 111.14(18) . .
S42 Zn12 S15 108.4(3) 3_455 .
S42 Zn12 S14 112.1(2) 3_455 .
S15 Zn12 S14 111.8(2) . .
S42 Zn12 S23 104.2(2) 3_455 .
S15 Zn12 S23 106.2(2) . .
S14 Zn12 S23 113.7(2) . .
S19 Zn9 S12 112.5(2) . 2_656
S19 Zn9 S18 106.9(2) . .
S12 Zn9 S18 112.6(2) 2_656 .
S19 Zn9 S25 106.0(2) . .
S12 Zn9 S25 112.2(2) 2_656 .
S18 Zn9 S25 106.1(2) . .
S39 Zn27 S7 111.7(2) . 3_545
S39 Zn27 S40 105.0(2) . .
S7 Zn27 S40 112.9(2) 3_545 .
S39 Zn27 S42 108.1(2) . .
S7 Zn27 S42 111.4(2) 3_545 .
S40 Zn27 S42 107.5(2) . .
S21 Zn7 S28 106.3(2) . .
S21 Zn7 S12 111.9(2) . 2_656
S28 Zn7 S12 112.1(2) . 2_656
S21 Zn7 S23 106.1(3) . .
S28 Zn7 S23 106.1(2) . .
S12 Zn7 S23 113.8(2) 2_656 .
S22 Zn6 S20 105.5(2) . .
S22 Zn6 S12 113.0(2) . 2_656
S20 Zn6 S12 111.7(2) . 2_656
S22 Zn6 S27 107.3(2) . .
S20 Zn6 S27 106.0(2) . .
S12 Zn6 S27 112.9(2) 2_656 .
S15 Zn13 S21 107.1(2) . .
S15 Zn13 S4 106.7(2) . 2_656
S21 Zn13 S4 110.0(2) . 2_656
S15 Zn13 S10 110.5(2) . 2_656
S21 Zn13 S10 110.0(2) . 2_656
S4 Zn13 S10 112.5(2) 2_656 2_656
S2 Zn22 S4 105.2(2) . .
S2 Zn22 S5 106.8(2) . .
S4 Zn22 S5 105.9(2) . .
S2 Zn22 S7 111.8(2) . .
S4 Zn22 S7 112.6(2) . .
S5 Zn22 S7 113.9(2) . .
S5 Zn18 S15 107.4(5) 2_656 .
S5 Zn18 S40 105.7(5) 2_656 3_455
S15 Zn18 S40 109.0(5) . 3_455
S5 Zn18 S11 113.4(5) 2_656 .
S15 Zn18 S11 110.7(5) . .
S40 Zn18 S11 110.5(5) 3_455 .
S22 Zn11 S9 111.39(19) . .
S22 Zn11 S13 106.45(19) . .
S9 Zn11 S13 107.02(19) . .
S22 Zn11 S14 110.84(19) . .
S9 Zn11 S14 109.5(2) . .
S13 Zn11 S14 111.5(2) . .
S9 Zn16 S7 111.1(2) . .
S9 Zn16 S8 106.5(2) . .
S7 Zn16 S8 112.9(2) . .
S9 Zn16 S6 105.6(2) . .
S7 Zn16 S6 114.3(2) . .
S8 Zn16 S6 105.8(2) . .
S13 Zn15 S19 106.2(2) 2_656 .
S13 Zn15 S6 107.1(2) 2_656 2_656
S19 Zn15 S6 109.5(2) . 2_656
S13 Zn15 S10 110.8(2) 2_656 2_656
S19 Zn15 S10 109.8(2) . 2_656
S6 Zn15 S10 113.1(2) 2_656 2_656
Zn1 S16 Zn1 109.5(3) 2_656 .
Zn1 S16 In14 109.48(7) 2_656 .
Zn1 S16 In14 109.15(7) . .
Zn1 S16 Zn14 109.48(7) 2_656 .
Zn1 S16 Zn14 109.15(7) . .
Zn1 S16 Zn14 109.15(7) 2_656 2_656
Zn1 S16 Zn14 109.48(7) . 2_656
Zn14 S16 Zn14 110.1(3) . 2_656
Zn1 S16 In14 109.15(7) 2_656 2_656
Zn1 S16 In14 109.48(7) . 2_656
In14 S16 In14 110.1(3) . 2_656
Zn2 S11 Zn2 112.3(3) . 2_656
Zn2 S11 Zn18 109.3(3) . .
Zn2 S11 Zn18 108.8(3) 2_656 .
Zn2 S11 Zn18 108.8(3) . 2_656
Zn2 S11 Zn18 109.3(3) 2_656 2_656
Zn18 S11 Zn18 108.2(6) . 2_656
Zn2 S11 In18 113.8(18) . 2_656
Zn2 S11 In18 107(2) 2_656 2_656
Zn2 S11 In18 107(2) . .
Zn2 S11 In18 113.8(18) 2_656 .
In18 S11 In18 103(4) 2_656 .
Zn16 S6 Zn15 107.5(3) . 2_656
In16 S6 In15 107.5(3) . 2_656
Zn16 S6 In21 106.5(2) . .
In16 S6 In21 106.5(2) . .
Zn15 S6 In21 105.8(2) 2_656 .
In15 S6 In21 105.8(2) 2_656 .
In16 S9 In11 109.7(2) . .
Zn16 S9 Zn11 109.7(2) . .
Zn16 S9 In28 108.8(2) . 3_455
In16 S9 In28 108.8(2) . 3_455
In11 S9 In28 107.4(2) . 3_455
Zn11 S9 In28 107.4(2) . 3_455
Zn14 S13 Zn15 109.2(2) 2_656 2_656
In14 S13 In15 109.2(2) 2_656 2_656
Zn14 S13 Zn11 107.2(2) 2_656 .
Zn15 S13 Zn11 107.0(2) 2_656 .
In14 S13 In11 107.2(2) 2_656 .
In15 S13 In11 107.0(2) 2_656 .
Zn6 S22 Zn11 110.1(2) . .
In6 S22 In11 110.1(2) . .
Zn6 S22 In5 107.8(2) . .
In6 S22 In5 107.8(2) . .
Zn11 S22 In5 107.1(2) . .
In11 S22 In5 107.1(2) . .
Zn2 S14 Zn1 111.2(2) . 2_656
Zn2 S14 In12 110.3(2) . .
Zn1 S14 In12 109.2(2) 2_656 .
Zn2 S14 Zn12 110.3(2) . .
Zn1 S14 Zn12 109.2(2) 2_656 .
Zn2 S14 In11 108.6(2) . .
Zn1 S14 In11 107.5(2) 2_656 .
In12 S14 In11 110.0(2) . .
Zn2 S14 Zn11 108.6(2) . .
Zn1 S14 Zn11 107.5(2) 2_656 .
Zn12 S14 Zn11 110.0(2) . .
Zn1 S10 Zn2 111.1(2) . .
Zn1 S10 Zn13 111.0(2) . 2_656
Zn2 S10 Zn13 109.3(2) . 2_656
Zn1 S10 In13 111.0(2) . 2_656
Zn2 S10 In13 109.3(2) . 2_656
Zn1 S10 Zn15 109.7(2) . 2_656
Zn2 S10 Zn15 107.0(2) . 2_656
Zn13 S10 Zn15 108.5(2) 2_656 2_656
Zn1 S10 In15 109.7(2) . 2_656
Zn2 S10 In15 107.0(2) . 2_656
In13 S10 In15 108.5(2) 2_656 2_656
In13 S15 In12 107.9(3) . .
Zn13 S15 Zn12 107.9(3) . .
Zn13 S15 Zn18 107.4(4) . .
Zn12 S15 Zn18 106.9(4) . .
In13 S15 In18 112.6(19) . .
In12 S15 In18 105(2) . .
Zn1 S12 Zn9 109.9(2) . 2_656
Zn1 S12 In9 109.9(2) . 2_656
Zn1 S12 Zn6 108.6(2) . 2_656
Zn9 S12 Zn6 110.6(2) 2_656 2_656
Zn1 S12 In6 108.6(2) . 2_656
In9 S12 In6 110.6(2) 2_656 2_656
Zn1 S12 In7 109.0(2) . 2_656
In9 S12 In7 109.8(2) 2_656 2_656
In6 S12 In7 109.0(2) 2_656 2_656
Zn1 S12 Zn7 109.0(2) . 2_656
Zn9 S12 Zn7 109.8(2) 2_656 2_656
Zn6 S12 Zn7 109.0(2) 2_656 2_656
Zn12 S23 Zn7 105.1(3) . .
In12 S23 In7 105.1(3) . .
Zn12 S23 In5 106.7(3) . .
In12 S23 In5 106.7(3) . .
Zn7 S23 In5 105.5(3) . .
In7 S23 In5 105.5(3) . .
In23 S33 In1 103.1(2) . .
Zn9 S18 Zn14 107.4(3) . .
In9 S18 In14 107.4(3) . .
Zn9 S18 In8 108.0(2) . .
In9 S18 In8 108.0(2) . .
Zn14 S18 In8 106.9(2) . .
In14 S18 In8 106.9(2) . .
Zn6 S20 Zn14 109.3(2) . 2_656
In6 S20 In14 109.3(2) . 2_656
Zn6 S20 In8 108.2(2) . .
In6 S20 In8 108.2(2) . .
Zn14 S20 In8 106.8(2) 2_656 .
In14 S20 In8 106.8(2) 2_656 .
Zn9 S19 Zn15 108.1(2) . .
In9 S19 In15 108.1(2) . .
Zn9 S19 In10 108.7(2) . .
In9 S19 In10 108.7(2) . .
Zn15 S19 In10 107.0(2) . .
In15 S19 In10 107.0(2) . .
Zn7 S21 Zn13 108.3(3) . .
In7 S21 In13 108.3(3) . .
Zn7 S21 In10 109.2(3) . .
In7 S21 In10 109.2(3) . .
Zn13 S21 In10 106.9(2) . .
In13 S21 In10 106.9(2) . .
O1 S32 In3 118.0(5) . .
O1 S32 In1 110.4(6) . .
In3 S32 In1 108.2(2) . .
Zn22 S2 In20 109.8(3) . .
In22 S2 In20 109.8(3) . .
Zn22 S2 In25 108.0(3) . 3_455
In22 S2 In25 108.0(3) . 3_455
In20 S2 In25 104.3(2) . 3_455
Zn7 S28 In3 109.3(2) . .
In7 S28 In3 109.3(2) . .
Zn7 S28 In4 109.67(19) . .
In7 S28 In4 109.67(19) . .
In3 S28 In4 105.8(2) . .
Zn16 S8 In20 108.2(3) . .
In16 S8 In20 108.2(3) . .
Zn16 S8 In24 108.9(3) . 3_455
In16 S8 In24 108.9(3) . 3_455
In20 S8 In24 104.5(3) . 3_455
In4 S30 In1 104.3(2) . .
Zn9 S25 In3 108.5(2) . .
In9 S25 In3 108.5(2) . .
Zn9 S25 In2 108.3(2) . .
In9 S25 In2 108.3(2) . .
In3 S25 In2 105.8(2) . .
In8 S24 In2 105.0(2) . .
Zn6 S27 In2 106.9(2) . .
In6 S27 In2 106.9(2) . .
Zn6 S27 In4 106.9(2) . .
In6 S27 In4 106.9(2) . .
In2 S27 In4 105.6(2) . .
In5 S29 In4 104.0(2) . .
In2 S31 In1 106.6(3) . .
In10 S26 In3 103.5(2) . .
In8 S17 In8 105.2(3) . 2_656
In10 S3 In21 104.1(2) 2_656 .
Zn22 S4 Zn13 107.9(2) . 2_656
In22 S4 In13 107.9(2) . 2_656
Zn22 S4 In21 107.9(2) . .
In22 S4 In21 107.9(2) . .
Zn13 S4 In21 106.3(2) 2_656 .
In13 S4 In21 106.3(2) 2_656 .
In20 S1 In21 106.0(3) . .
Zn16 S7 Zn27 111.8(2) . 3_455
In16 S7 In27 111.8(2) . 3_455
Zn16 S7 Zn2 109.4(3) . .
In16 S7 Zn2 109.4(3) . .
Zn27 S7 Zn2 108.9(2) 3_455 .
In27 S7 Zn2 108.9(2) 3_455 .
In16 S7 In22 110.0(2) . .
In27 S7 In22 109.0(3) 3_455 .
Zn2 S7 In22 107.7(2) . .
Zn16 S7 Zn22 110.0(2) . .
Zn27 S7 Zn22 109.0(3) 3_455 .
Zn2 S7 Zn22 107.7(2) . .
In28 S43 In5 106.2(2) . 3_545
In12 S42 In27 106.1(3) 3_545 .
Zn12 S42 Zn27 106.1(3) 3_545 .
Zn12 S42 In28 110.4(3) 3_545 .
In12 S42 In28 110.4(3) 3_545 .
In27 S42 In28 104.5(3) . .
Zn27 S42 In28 104.5(3) . .
In18 S40 In26 110(2) 3_545 .
In18 S40 In27 106(2) 3_545 .
In26 S40 In27 108.6(2) . .
In26 S40 Zn27 108.6(2) . .
In26 S40 Zn18 109.7(4) . 3_545
Zn27 S40 Zn18 105.3(4) . 3_545
In28 S41 In24 105.3(2) . .
Zn27 S39 In25 110.4(3) . .
In27 S39 In25 110.4(3) . .
Zn27 S39 In24 108.9(2) . .
In27 S39 In24 108.9(2) . .
In25 S39 In24 106.0(2) . .
In24 S38 In23 106.2(2) . .
In25 S36 In26 104.7(3) . .
O1 S35 In25 115.6(5) . .
O1 S35 In23 107.8(5) . .
In25 S35 In23 106.0(3) . .
In26 S37 In26 105.3(4) . 2_756
Zn18 S5 Zn22 105.7(4) 2_656 .
In22 S5 In18 111.3(17) . 2_656
Zn18 S5 In26 107.5(4) 2_656 3_455
In22 S5 In26 106.4(3) . 3_455
Zn22 S5 In26 106.4(3) . 3_455
In18 S5 In26 105.1(17) 2_656 3_455
In20 S34 In23 106.4(3) 3_545 .

loop_
_geom_bond_atom_site_label_1
_geom_bond_atom_site_label_2
_geom_bond_distance
_geom_bond_site_symmetry_2
In1 S32 2.437(6) .
In1 S31 2.442(8) .
In1 S30 2.466(7) .
In1 S33 2.486(7) .
O1 S32 2.109(19) .
O1 S35 2.183(19) .
Zn1 S10 2.307(6) .
Zn1 S12 2.308(6) .
Zn1 S14 2.341(6) 2_656
Zn1 S16 2.373(5) .
In2 S31 2.431(8) .
In2 S24 2.433(6) .
In2 S27 2.457(6) .
In2 S25 2.474(6) .
Zn2 S14 2.321(6) .
Zn2 S11 2.329(5) .
Zn2 S7 2.342(6) .
Zn2 S10 2.383(6) .
In3 S32 2.390(6) .
In3 S28 2.443(5) .
In3 S26 2.451(7) .
In3 S25 2.472(6) .
In4 S30 2.430(7) .
In4 S29 2.450(6) .
In4 S27 2.486(6) .
In4 S28 2.492(5) .
In5 S43 2.404(6) 3_455
In5 S29 2.437(6) .
In5 S23 2.481(7) .
In5 S22 2.508(5) .
In8 S17 2.408(5) .
In8 S24 2.412(5) .
In8 S18 2.456(6) .
In8 S20 2.487(6) .
In10 S3 2.424(6) 2_656
In10 S26 2.434(6) .
In10 S21 2.455(7) .
In10 S19 2.463(6) .
In20 S34 2.384(7) 3_455
In20 S1 2.399(7) .
In20 S8 2.485(7) .
In20 S2 2.488(7) .
In21 S1 2.411(7) .
In21 S3 2.428(6) .
In21 S4 2.481(6) .
In21 S6 2.496(6) .
In23 S38 2.446(6) .
In23 S33 2.452(7) .
In23 S35 2.479(7) .
In23 S34 2.488(7) .
In24 S38 2.399(6) .
In24 S41 2.440(6) .
In24 S8 2.502(7) 3_545
In24 S39 2.504(7) .
In25 S36 2.397(8) .
In25 S35 2.400(6) .
In25 S39 2.433(7) .
In25 S2 2.551(7) 3_545
In26 S40 2.391(6) .
In26 S37 2.414(7) .
In26 S36 2.454(7) .
In26 S5 2.468(7) 3_545
In28 S43 2.398(6) .
In28 S41 2.404(6) .
In28 S42 2.464(8) .
In28 S9 2.480(5) 3_545
In14 S13 2.339(6) 2_656
In14 S20 2.342(6) 2_656
In14 S18 2.371(6) .
In14 S16 2.377(5) .
In12 S42 2.321(7) 3_455
In12 S15 2.353(6) .
In12 S14 2.362(6) .
In12 S23 2.391(7) .
In9 S19 2.323(6) .
In9 S12 2.342(6) 2_656
In9 S18 2.352(6) .
In9 S25 2.360(6) .
In27 S39 2.333(6) .
In27 S7 2.339(6) 3_545
In27 S40 2.410(6) .
In27 S42 2.461(7) .
In7 S21 2.311(6) .
In7 S28 2.327(5) .
In7 S12 2.376(6) 2_656
In7 S23 2.399(7) .
In6 S22 2.272(5) .
In6 S20 2.329(6) .
In6 S12 2.364(6) 2_656
In6 S27 2.426(6) .
In13 S15 2.335(7) .
In13 S21 2.380(6) .
In13 S4 2.389(6) 2_656
In13 S10 2.392(6) 2_656
In22 S2 2.312(7) .
In22 S4 2.350(6) .
In22 S5 2.378(7) .
In22 S7 2.409(6) .
In18 S40 2.18(7) 3_455
In18 S5 2.43(9) 2_656
In18 S15 2.48(8) .
In18 S11 2.53(7) .
In11 S22 2.333(5) .
In11 S9 2.375(5) .
In11 S13 2.401(6) .
In11 S14 2.421(6) .
In16 S9 2.306(6) .
In16 S7 2.329(6) .
In16 S8 2.337(7) .
In16 S6 2.357(7) .
In15 S13 2.368(6) 2_656
In15 S19 2.368(6) .
In15 S6 2.374(6) 2_656
In15 S10 2.437(6) 2_656
Zn14 S13 2.339(6) 2_656
Zn14 S20 2.342(6) 2_656
Zn14 S18 2.371(6) .
Zn14 S16 2.377(5) .
Zn12 S42 2.321(7) 3_455
Zn12 S15 2.353(6) .
Zn12 S14 2.362(6) .
Zn12 S23 2.391(7) .
Zn9 S19 2.323(6) .
Zn9 S12 2.342(6) 2_656
Zn9 S18 2.352(6) .
Zn9 S25 2.360(6) .
Zn27 S39 2.333(6) .
Zn27 S7 2.339(6) 3_545
Zn27 S40 2.410(6) .
Zn27 S42 2.461(7) .
Zn7 S21 2.311(6) .
Zn7 S28 2.327(5) .
Zn7 S12 2.376(6) 2_656
Zn7 S23 2.399(7) .
Zn6 S22 2.272(5) .
Zn6 S20 2.329(6) .
Zn6 S12 2.364(6) 2_656
Zn6 S27 2.426(6) .
Zn13 S15 2.335(7) .
Zn13 S21 2.380(6) .
Zn13 S4 2.389(6) 2_656
Zn13 S10 2.392(6) 2_656
Zn22 S2 2.312(7) .
Zn22 S4 2.350(6) .
Zn22 S5 2.378(7) .
Zn22 S7 2.409(6) .
Zn18 S5 2.367(15) 2_656
Zn18 S15 2.384(13) .
Zn18 S40 2.418(11) 3_455
Zn18 S11 2.421(12) .
Zn11 S22 2.333(5) .
Zn11 S9 2.375(5) .
Zn11 S13 2.401(6) .
Zn11 S14 2.421(6) .
Zn16 S9 2.306(6) .
Zn16 S7 2.329(6) .
Zn16 S8 2.337(7) .
Zn16 S6 2.357(7) .
Zn15 S13 2.368(6) 2_656
Zn15 S19 2.368(6) .
Zn15 S6 2.374(6) 2_656
Zn15 S10 2.437(6) 2_656
S16 Zn1 2.373(5) 2_656
S16 Zn14 2.377(5) 2_656
S16 In14 2.377(5) 2_656
S11 Zn2 2.329(5) 2_656
S11 Zn18 2.421(12) 2_656
S11 In18 2.53(7) 2_656
S6 Zn15 2.374(6) 2_656
S6 In15 2.374(6) 2_656
S9 In28 2.480(5) 3_455
S13 Zn14 2.339(6) 2_656
S13 In14 2.339(6) 2_656
S13 Zn15 2.368(6) 2_656
S13 In15 2.368(6) 2_656
S14 Zn1 2.341(6) 2_656
S10 Zn13 2.392(6) 2_656
S10 In13 2.392(6) 2_656
S10 Zn15 2.437(6) 2_656
S10 In15 2.437(6) 2_656
S12 Zn9 2.342(6) 2_656
S12 In9 2.342(6) 2_656
S12 Zn6 2.364(6) 2_656
S12 In6 2.364(6) 2_656
S12 In7 2.376(6) 2_656
S12 Zn7 2.376(6) 2_656
S20 Zn14 2.342(6) 2_656
S20 In14 2.342(6) 2_656
S2 In25 2.551(7) 3_455
S8 In24 2.502(7) 3_455
S17 In8 2.408(5) 2_656
S3 In10 2.424(6) 2_656
S4 Zn13 2.389(6) 2_656
S4 In13 2.389(6) 2_656
S7 Zn27 2.338(6) 3_455
S7 In27 2.338(6) 3_455
S43 In5 2.404(6) 3_545
S42 Zn12 2.321(7) 3_545
S42 In12 2.321(7) 3_545
S40 In18 2.18(7) 3_545
S40 Zn18 2.418(11) 3_545
S37 In26 2.414(7) 2_756
S5 Zn18 2.367(15) 2_656
S5 In18 2.43(9) 2_656
S5 In26 2.468(7) 3_455
S34 In20 2.384(7) 3_545

loop_
_platon_squeeze_void_nr
_platon_squeeze_void_average_x
_platon_squeeze_void_average_y
_platon_squeeze_void_average_z
_platon_squeeze_void_volume
_platon_squeeze_void_count_electrons
_platon_squeeze_void_content
1 -0.011 -0.001 -0.009 13033 7113 ' '
